data_7206087
loop_
_publ_author_name
'Zouev, I.'
'Cao, Den-Ke'
'Sreevidya, T. V.'
'Telzhensky, M.'
'Botoshansky, M.'
'Kaftory, M.'

_publ_section_title
;
 Photodimerization of anthracene derivatives in their neat solid state
 and in solid molecular compounds
;
_journal_issue 13
_journal_name_full CrystEngComm
_journal_page_first 4376
_journal_paper_doi 10.1039/c0ce00739k
_journal_volume 13
_journal_year 2011
_chemical_formula_moiety 'C18 H16 O2'
_chemical_formula_sum 'C18 H16 O2'
_chemical_formula_weight 264.31
_chemical_name_common 'Isopropyl anthracene-9-carboxylate'
_chemical_name_systematic
;
?
;
_space_group_IT_number 14
_symmetry_cell_setting monoclinic
_symmetry_space_group_name_Hall '-P 2ybc'
_symmetry_space_group_name_H-M 'P 1 21/c 1'
_atom_sites_solution_hydrogens geom
_atom_sites_solution_primary direct
_atom_sites_solution_secondary difmap
_audit_creation_method SHELXL-97
_cell_angle_alpha 90.00
_cell_angle_beta 116.75(3)
_cell_angle_gamma 90.00
_cell_formula_units_Z 4
_cell_length_a 9.919(2)
_cell_length_b 8.734(2)
_cell_length_c 18.506(3)
_cell_measurement_reflns_used 9176
_cell_measurement_temperature 293(2)
_cell_measurement_theta_max 25.02
_cell_measurement_theta_min 2.46
_cell_volume 1431.6(6)
_computing_cell_refinement 'DENZO HKL2000 (Otwinowski & Minor 1997)'
_computing_data_collection 'Collect (Nonius, 2006)'
_computing_data_reduction 'DENZO HKL2000 (Otwinowski & Minor 1997)'
_computing_molecular_graphics 'Ortep-3 for Windows (Farrugia, 1999)'
_computing_structure_refinement 'SHELXL-97 (Sheldrick, 1997)'
_computing_structure_solution 'SHELXS-97 (Sheldrick, 1997)'
_diffrn_ambient_temperature 293(2)
_diffrn_measured_fraction_theta_full 0.994
_diffrn_measured_fraction_theta_max 0.994
_diffrn_measurement_device_type 'Nonius KappaCCD'
_diffrn_measurement_method 'phi- and omega-scans'
_diffrn_radiation_monochromator graphite
_diffrn_radiation_source 'fine-focus sealed tube'
_diffrn_radiation_type MoK\a
_diffrn_radiation_wavelength 0.71073
_diffrn_reflns_av_R_equivalents 0.0410
_diffrn_reflns_av_sigmaI/netI 0.0594
_diffrn_reflns_limit_h_max 11
_diffrn_reflns_limit_h_min 0
_diffrn_reflns_limit_k_max 0
_diffrn_reflns_limit_k_min -10
_diffrn_reflns_limit_l_max 18
_diffrn_reflns_limit_l_min -22
_diffrn_reflns_number 9990
_diffrn_reflns_theta_full 25.02
_diffrn_reflns_theta_max 25.02
_diffrn_reflns_theta_min 2.46
_exptl_absorpt_coefficient_mu 0.079
_exptl_absorpt_correction_type none
_exptl_crystal_colour yellow
_exptl_crystal_density_diffrn 1.226
_exptl_crystal_density_method 'not measured'
_exptl_crystal_description prism
_exptl_crystal_F_000 560
_exptl_crystal_size_max 0.4
_exptl_crystal_size_mid 0.3
_exptl_crystal_size_min 0.3
_refine_diff_density_max 0.224
_refine_diff_density_min -0.156
_refine_diff_density_rms 0.032
_refine_ls_extinction_method none
_refine_ls_goodness_of_fit_ref 1.079
_refine_ls_hydrogen_treatment constr
_refine_ls_matrix_type full
_refine_ls_number_parameters 183
_refine_ls_number_reflns 2510
_refine_ls_number_restraints 0
_refine_ls_restrained_S_all 1.079
_refine_ls_R_factor_all 0.1260
_refine_ls_R_factor_gt 0.0615
_refine_ls_shift/su_max 0.000
_refine_ls_shift/su_mean 0.000
_refine_ls_structure_factor_coef Fsqd
_refine_ls_weighting_details 'calc w=1/[\s^2^(Fo^2^)+(0.0790P)^2^+0.1153P] where P=(Fo^2^+2Fc^2^)/3'
_refine_ls_weighting_scheme calc
_refine_ls_wR_factor_gt 0.1538
_refine_ls_wR_factor_ref 0.1757
_reflns_number_gt 1359
_reflns_number_total 2526
_reflns_threshold_expression >2sigma(I)
_cod_data_source_file c0ce00739k.txt
_cod_data_source_block (4c)
_cod_depositor_comments
;
The following automatic conversions were performed:

'_symmetry_cell_setting' value 'Monoclinic' changed to 'monoclinic'
according to /home/saulius/struct/CIF-dictionaries/cif_core.dic
dictionary named 'cif_core.dic' version 2.4.1 from 2010-06-29.

Automatic conversion script
Id: cif_fix_values 1715 2011-07-08 13:25:40Z adriana 
;
_cod_original_sg_symbol_H-M 'P 21/c'
_cod_database_code 7206087

loop_
_symmetry_equiv_pos_as_xyz
'x, y, z'
'-x, y+1/2, -z+1/2'
'-x, -y, -z'
'x, -y-1/2, z-1/2'

loop_
_atom_site_label
_atom_site_type_symbol
_atom_site_fract_x
_atom_site_fract_y
_atom_site_fract_z
_atom_site_U_iso_or_equiv
_atom_site_adp_type
_atom_site_occupancy
_atom_site_symmetry_multiplicity
_atom_site_calc_flag
_atom_site_refinement_flags
_atom_site_disorder_assembly
_atom_site_disorder_group
O1 O 0.1935(3) 0.6655(3) 0.34150(17) 0.1684(15) Uani 1 1 d . . .
O2 O 0.10874(18) 0.47116(19) 0.26016(11) 0.0734(6) Uani 1 1 d . . .
C1 C 0.3206(3) 0.4273(3) 0.38175(15) 0.0591(7) Uani 1 1 d . . .
C2 C 0.4430(3) 0.3888(3) 0.36745(16) 0.0599(7) Uani 1 1 d . . .
C3 C 0.4652(3) 0.4525(3) 0.30284(18) 0.0779(8) Uani 1 1 d . . .
H3 H 0.3955 0.5222 0.2679 0.094 Uiso 1 1 calc R . .
C4 C 0.5860(4) 0.4134(4) 0.2915(2) 0.0965(11) Uani 1 1 d . . .
H4 H 0.5990 0.4571 0.2492 0.116 Uiso 1 1 calc R . .
C5 C 0.6922(4) 0.3070(4) 0.3430(2) 0.0958(11) Uani 1 1 d . . .
H5 H 0.7738 0.2798 0.3339 0.115 Uiso 1 1 calc R . .
C6 C 0.6771(3) 0.2441(4) 0.4054(2) 0.0846(9) Uani 1 1 d . . .
H6 H 0.7493 0.1751 0.4393 0.102 Uiso 1 1 calc R . .
C7 C 0.5526(3) 0.2820(3) 0.41975(17) 0.0633(7) Uani 1 1 d . . .
C8 C 0.5353(3) 0.2210(3) 0.48392(18) 0.0710(8) Uani 1 1 d . . .
H8 H 0.6070 0.1518 0.5179 0.085 Uiso 1 1 calc R . .
C9 C 0.4155(3) 0.2586(3) 0.49984(16) 0.0642(7) Uani 1 1 d . . .
C10 C 0.3987(4) 0.1969(4) 0.56654(18) 0.0844(9) Uani 1 1 d . . .
H10 H 0.4701 0.1277 0.6009 0.101 Uiso 1 1 calc R . .
C11 C 0.2827(5) 0.2360(5) 0.5809(2) 0.0996(11) Uani 1 1 d . . .
H11 H 0.2753 0.1954 0.6255 0.120 Uiso 1 1 calc R . .
C12 C 0.1708(4) 0.3392(4) 0.5285(3) 0.0985(11) Uani 1 1 d . . .
H12 H 0.0891 0.3641 0.5381 0.118 Uiso 1 1 calc R . .
C13 C 0.1824(3) 0.4013(4) 0.4647(2) 0.0827(9) Uani 1 1 d . . .
H13 H 0.1084 0.4692 0.4312 0.099 Uiso 1 1 calc R . .
C14 C 0.3041(3) 0.3661(3) 0.44722(17) 0.0626(7) Uani 1 1 d . . .
C15 C 0.2039(3) 0.5361(3) 0.32679(17) 0.0728(8) Uani 1 1 d . . .
C16 C -0.0150(3) 0.5628(3) 0.19885(18) 0.0699(8) Uani 1 1 d . . .
H16 H 0.0160 0.6703 0.2030 0.084 Uiso 1 1 calc R . .
C17 C -0.0390(3) 0.4998(4) 0.11908(18) 0.0921(10) Uani 1 1 d . . .
H17A H 0.0528 0.5083 0.1139 0.138 Uiso 1 1 calc R . .
H17B H -0.1176 0.5563 0.0764 0.138 Uiso 1 1 calc R . .
H17C H -0.0677 0.3940 0.1156 0.138 Uiso 1 1 calc R . .
C18 C -0.1498(3) 0.5495(3) 0.21439(19) 0.0875(10) Uani 1 1 d . . .
H18A H -0.1766 0.4436 0.2132 0.131 Uiso 1 1 calc R . .
H18B H -0.2329 0.6044 0.1734 0.131 Uiso 1 1 calc R . .
H18C H -0.1266 0.5919 0.2665 0.131 Uiso 1 1 calc R . .

loop_
_atom_site_aniso_label
_atom_site_aniso_U_11
_atom_site_aniso_U_22
_atom_site_aniso_U_33
_atom_site_aniso_U_23
_atom_site_aniso_U_13
_atom_site_aniso_U_12
O1 0.167(2) 0.0569(16) 0.140(2) -0.0308(15) -0.0569(18) 0.0417(15)
O2 0.0603(10) 0.0452(11) 0.0798(13) 0.0061(10) 0.0006(9) 0.0056(8)
C1 0.0642(15) 0.0381(14) 0.0556(16) -0.0048(12) 0.0098(13) 0.0043(12)
C2 0.0562(15) 0.0470(15) 0.0614(17) -0.0138(13) 0.0130(13) 0.0004(12)
C3 0.0790(19) 0.073(2) 0.0659(19) -0.0012(16) 0.0189(15) -0.0050(15)
C4 0.087(2) 0.113(3) 0.088(2) -0.013(2) 0.039(2) -0.017(2)
C5 0.077(2) 0.100(3) 0.108(3) -0.027(2) 0.039(2) 0.000(2)
C6 0.0636(18) 0.082(2) 0.092(2) -0.0118(19) 0.0207(17) 0.0126(15)
C7 0.0604(16) 0.0498(16) 0.0613(18) -0.0094(14) 0.0111(14) 0.0035(13)
C8 0.0570(16) 0.0604(18) 0.0688(19) -0.0076(15) 0.0044(14) 0.0103(13)
C9 0.0694(17) 0.0525(16) 0.0489(16) -0.0068(13) 0.0073(13) 0.0031(13)
C10 0.094(2) 0.075(2) 0.064(2) -0.0049(16) 0.0164(17) -0.0020(18)
C11 0.122(3) 0.100(3) 0.076(2) -0.014(2) 0.045(2) -0.011(2)
C12 0.101(3) 0.097(3) 0.109(3) -0.029(2) 0.058(2) -0.002(2)
C13 0.090(2) 0.070(2) 0.084(2) -0.0114(18) 0.0353(18) 0.0087(16)
C14 0.0576(15) 0.0497(16) 0.0666(18) -0.0190(14) 0.0156(14) 0.0008(12)
C15 0.0703(16) 0.0429(16) 0.075(2) -0.0077(15) 0.0057(15) 0.0080(13)
C16 0.0533(15) 0.0457(16) 0.084(2) 0.0186(14) 0.0074(14) 0.0045(12)
C17 0.0816(19) 0.092(2) 0.079(2) 0.0136(19) 0.0150(16) 0.0033(18)
C18 0.0709(18) 0.071(2) 0.110(3) 0.0206(18) 0.0311(17) 0.0139(16)

loop_
_atom_type_symbol
_atom_type_description
_atom_type_scat_dispersion_real
_atom_type_scat_dispersion_imag
_atom_type_scat_source
C C 0.0033 0.0016 'International Tables Vol C Tables 4.2.6.8 and 6.1.1.4'
O O 0.0106 0.0060 'International Tables Vol C Tables 4.2.6.8 and 6.1.1.4'
H H 0.0000 0.0000 'International Tables Vol C Tables 4.2.6.8 and 6.1.1.4'

loop_
_geom_angle_atom_site_label_1
_geom_angle_atom_site_label_2
_geom_angle_atom_site_label_3
_geom_angle
_geom_angle_site_symmetry_1
_geom_angle_site_symmetry_3
_geom_angle_publ_flag
C15 O2 C16 119.4(2) . . ?
C2 C1 C14 121.5(2) . . ?
C2 C1 C15 120.0(3) . . ?
C14 C1 C15 118.5(2) . . ?
C1 C2 C3 122.8(3) . . ?
C1 C2 C7 119.4(3) . . ?
C3 C2 C7 117.8(3) . . ?
C4 C3 C2 121.1(3) . . ?
C4 C3 H3 119.5 . . ?
C2 C3 H3 119.5 . . ?
C3 C4 C5 120.5(3) . . ?
C3 C4 H4 119.7 . . ?
C5 C4 H4 119.7 . . ?
C6 C5 C4 120.9(3) . . ?
C6 C5 H5 119.6 . . ?
C4 C5 H5 119.6 . . ?
C5 C6 C7 120.6(3) . . ?
C5 C6 H6 119.7 . . ?
C7 C6 H6 119.7 . . ?
C8 C7 C6 121.9(3) . . ?
C8 C7 C2 118.9(3) . . ?
C6 C7 C2 119.2(3) . . ?
C7 C8 C9 122.8(3) . . ?
C7 C8 H8 118.6 . . ?
C9 C8 H8 118.6 . . ?
C8 C9 C10 122.7(3) . . ?
C8 C9 C14 118.7(3) . . ?
C10 C9 C14 118.6(3) . . ?
C11 C10 C9 121.5(3) . . ?
C11 C10 H10 119.2 . . ?
C9 C10 H10 119.2 . . ?
C10 C11 C12 120.3(3) . . ?
C10 C11 H11 119.9 . . ?
C12 C11 H11 119.9 . . ?
C13 C12 C11 120.2(3) . . ?
C13 C12 H12 119.9 . . ?
C11 C12 H12 119.9 . . ?
C12 C13 C14 121.9(3) . . ?
C12 C13 H13 119.0 . . ?
C14 C13 H13 119.0 . . ?
C1 C14 C13 123.9(3) . . ?
C1 C14 C9 118.7(2) . . ?
C13 C14 C9 117.4(3) . . ?
O1 C15 O2 122.5(3) . . ?
O1 C15 C1 125.2(3) . . ?
O2 C15 C1 112.3(2) . . ?
O2 C16 C17 105.5(2) . . ?
O2 C16 C18 108.4(2) . . ?
C17 C16 C18 113.8(2) . . ?
O2 C16 H16 109.6 . . ?
C17 C16 H16 109.6 . . ?
C18 C16 H16 109.6 . . ?
C16 C17 H17A 109.5 . . ?
C16 C17 H17B 109.5 . . ?
H17A C17 H17B 109.5 . . ?
C16 C17 H17C 109.5 . . ?
H17A C17 H17C 109.5 . . ?
H17B C17 H17C 109.5 . . ?
C16 C18 H18A 109.5 . . ?
C16 C18 H18B 109.5 . . ?
H18A C18 H18B 109.5 . . ?
C16 C18 H18C 109.5 . . ?
H18A C18 H18C 109.5 . . ?
H18B C18 H18C 109.5 . . ?

loop_
_geom_bond_atom_site_label_1
_geom_bond_atom_site_label_2
_geom_bond_distance
_geom_bond_site_symmetry_2
_geom_bond_publ_flag
O1 C15 1.178(3) . ?
O2 C15 1.298(3) . ?
O2 C16 1.477(3) . ?
C1 C2 1.395(3) . ?
C1 C14 1.400(4) . ?
C1 C15 1.489(3) . ?
C2 C3 1.423(4) . ?
C2 C7 1.428(4) . ?
C3 C4 1.350(4) . ?
C3 H3 0.9300 . ?
C4 C5 1.406(5) . ?
C4 H4 0.9300 . ?
C5 C6 1.346(4) . ?
C5 H5 0.9300 . ?
C6 C7 1.415(4) . ?
C6 H6 0.9300 . ?
C7 C8 1.381(4) . ?
C8 C9 1.386(4) . ?
C8 H8 0.9300 . ?
C9 C10 1.424(4) . ?
C9 C14 1.443(4) . ?
C10 C11 1.337(4) . ?
C10 H10 0.9300 . ?
C11 C12 1.420(5) . ?
C11 H11 0.9300 . ?
C12 C13 1.352(4) . ?
C12 H12 0.9300 . ?
C13 C14 1.416(4) . ?
C13 H13 0.9300 . ?
C16 C17 1.491(4) . ?
C16 C18 1.494(3) . ?
C16 H16 0.9800 . ?
C17 H17A 0.9600 . ?
C17 H17B 0.9600 . ?
C17 H17C 0.9600 . ?
C18 H18A 0.9600 . ?
C18 H18B 0.9600 . ?
C18 H18C 0.9600 . ?

loop_
_cod_related_entry_id
_cod_related_entry_database
_cod_related_entry_code
1 ChemSpider 27743247
